data_2236484
loop_
_publ_author_name
'Ye, Qiu-qi'
'Qi, Jin-li'
'Lin, Jian-li'

_publ_section_title
;
 Bis(2,2'-bipyridine-\k^2^<i>N</i>,<i>N</i>')(3-methylbenzoato-\k^2^<i>O</i>,<i>O</i>')zinc
 3-methylbenzoate--3-methylbenzoic acid--water (1/1/2)
;
_journal_coeditor_code MW2076
_journal_issue 9
_journal_name_full 'Acta Crystallographica Section E'
_journal_page_first m1156
_journal_page_last m1157
_journal_paper_doi 10.1107/S1600536812034216
_journal_volume 68
_journal_year 2012
_chemical_formula_iupac '[Zn (C8 H7 O2) (C10 H8 N2)2] (C8 H7 O2), C8 H8 O2, 2H2 O'
_chemical_formula_moiety 'C28 H23 N4 O2 Zn +, C8 H7 O2 -, C8 H8 O2, 2(H2 O)'
_chemical_formula_sum 'C44 H42 N4 O8 Zn'
_chemical_formula_weight 820.21
_chemical_name_systematic
;
Bis(2,2'-bipyridine-\k^2^<i>N</i>,<i>N</i>')(3-methylbenzoato-
\k^2^<i>O</i>,<i>O</i>')zinc 3-methylbenzoate--3-methylbenzoic acid--water
(1/1/2)
;
_space_group_IT_number 2
_symmetry_cell_setting triclinic
_symmetry_space_group_name_Hall '-P 1'
_symmetry_space_group_name_H-M 'P -1'
_atom_sites_solution_hydrogens geom
_atom_sites_solution_primary direct
_atom_sites_solution_secondary difmap
_audit_creation_method SHELXL-97
_cell_angle_alpha 96.87(3)
_cell_angle_beta 115.47(3)
_cell_angle_gamma 110.96(3)
_cell_formula_units_Z 2
_cell_length_a 12.690(3)
_cell_length_b 13.632(3)
_cell_length_c 14.493(3)
_cell_measurement_reflns_used 19803
_cell_measurement_temperature 293(2)
_cell_measurement_theta_max 27.48
_cell_measurement_theta_min 3.04
_cell_volume 1999.4(13)
_computing_cell_refinement 'RAPID-AUTO (Rigaku, 1998)'
_computing_data_collection 'RAPID-AUTO (Rigaku, 1998)'
_computing_data_reduction 'CrystalStructure (Rigaku/MSC, 2004)'
_computing_molecular_graphics 'ORTEPII (Johnson, 1976)'
_computing_publication_material 'SHELXL97 (Sheldrick, 2008)'
_computing_structure_refinement 'SHELXL97 (Sheldrick, 2008)'
_computing_structure_solution 'SHELXS97 (Sheldrick, 2008)'
_diffrn_ambient_temperature 293(2)
_diffrn_measured_fraction_theta_full 0.990
_diffrn_measured_fraction_theta_max 0.990
_diffrn_measurement_device_type 'Rigaku R-AXIS RAPID'
_diffrn_measurement_method '\w scans'
_diffrn_radiation_monochromator graphite
_diffrn_radiation_source 'fine-focus sealed tube'
_diffrn_radiation_type MoK\a
_diffrn_radiation_wavelength 0.71073
_diffrn_reflns_av_R_equivalents 0.0284
_diffrn_reflns_av_sigmaI/netI 0.0401
_diffrn_reflns_limit_h_max 16
_diffrn_reflns_limit_h_min -15
_diffrn_reflns_limit_k_max 17
_diffrn_reflns_limit_k_min -17
_diffrn_reflns_limit_l_max 18
_diffrn_reflns_limit_l_min -18
_diffrn_reflns_number 19803
_diffrn_reflns_theta_full 27.48
_diffrn_reflns_theta_max 27.48
_diffrn_reflns_theta_min 3.04
_exptl_absorpt_coefficient_mu 0.673
_exptl_absorpt_correction_T_max 0.806
_exptl_absorpt_correction_T_min 0.769
_exptl_absorpt_correction_type multi-scan
_exptl_absorpt_process_details '(ABSCOR; Higashi, 1995)'
_exptl_crystal_colour colorless
_exptl_crystal_density_diffrn 1.362
_exptl_crystal_density_method 'not measured'
_exptl_crystal_description block
_exptl_crystal_F_000 856
_exptl_crystal_size_max 0.390
_exptl_crystal_size_mid 0.340
_exptl_crystal_size_min 0.320
_refine_diff_density_max 0.770
_refine_diff_density_min -0.864
_refine_ls_extinction_method none
_refine_ls_goodness_of_fit_ref 1.137
_refine_ls_hydrogen_treatment constr
_refine_ls_matrix_type full
_refine_ls_number_parameters 514
_refine_ls_number_reflns 9077
_refine_ls_number_restraints 0
_refine_ls_restrained_S_all 1.137
_refine_ls_R_factor_all 0.0858
_refine_ls_R_factor_gt 0.0412
_refine_ls_shift/su_max 0.001
_refine_ls_shift/su_mean 0.000
_refine_ls_structure_factor_coef Fsqd
_refine_ls_weighting_details 'calc w=1/[\s^2^(Fo^2^)+(0.0452P)^2^+1.4221P] where P=(Fo^2^+2Fc^2^)/3'
_refine_ls_weighting_scheme calc
_refine_ls_wR_factor_gt 0.0946
_refine_ls_wR_factor_ref 0.1468
_reflns_number_gt 5744
_reflns_number_total 9165
_reflns_threshold_expression I>2sigma(I)
_cod_data_source_file mw2076.cif
_cod_data_source_block I
_cod_database_code 2236484
_cod_database_fobs_code 2236484

loop_
_symmetry_equiv_pos_as_xyz
'x, y, z'
'-x, -y, -z'

loop_
_atom_site_type_symbol
_atom_site_label
_atom_site_fract_x
_atom_site_fract_y
_atom_site_fract_z
_atom_site_U_iso_or_equiv
_atom_site_adp_type
_atom_site_calc_flag
_atom_site_refinement_flags
_atom_site_occupancy
_atom_site_symmetry_multiplicity
Zn Zn1 0.71782(4) 0.74557(3) 0.74582(3) 0.05259(13) Uani d . 1 1
O O1 0.6240(2) 0.79631(18) 0.61420(18) 0.0632(6) Uani d . 1 1
O O2 0.8392(2) 0.88498(18) 0.70427(18) 0.0640(6) Uani d . 1 1
N N1 0.6910(3) 0.8470(2) 0.8486(2) 0.0607(7) Uani d . 1 1
N N2 0.8825(3) 0.7897(2) 0.8995(2) 0.0545(6) Uani d . 1 1
N N3 0.5646(3) 0.5914(2) 0.7187(2) 0.0519(6) Uani d . 1 1
N N4 0.7404(2) 0.6278(2) 0.6566(2) 0.0512(6) Uani d . 1 1
C C1 0.5911(5) 0.8719(3) 0.8168(4) 0.0818(12) Uani d . 1 1
H H1A 0.5261 0.8421 0.7441 0.098 Uiso calc R 1 1
C C2 0.5799(6) 0.9392(4) 0.8863(5) 0.1013(16) Uani d . 1 1
H H2A 0.5085 0.9544 0.8617 0.122 Uiso calc R 1 1
C C3 0.6764(6) 0.9836(4) 0.9928(5) 0.1014(17) Uani d . 1 1
H H3A 0.6712 1.0295 1.0419 0.122 Uiso calc R 1 1
C C4 0.7802(5) 0.9601(3) 1.0268(3) 0.0820(13) Uani d . 1 1
H H4A 0.8472 0.9913 1.0988 0.098 Uiso calc R 1 1
C C5 0.7856(4) 0.8900(2) 0.9540(3) 0.0595(9) Uani d . 1 1
C C6 0.8922(3) 0.8578(2) 0.9814(2) 0.0574(8) Uani d . 1 1
C C7 0.9989(4) 0.8958(3) 1.0859(3) 0.0759(11) Uani d . 1 1
H H7A 1.0054 0.9431 1.1421 0.091 Uiso calc R 1 1
C C8 1.0940(5) 0.8625(4) 1.1047(4) 0.0896(14) Uani d . 1 1
H H8A 1.1652 0.8867 1.1743 0.108 Uiso calc R 1 1
C C9 1.0846(4) 0.7935(4) 1.0215(4) 0.0854(12) Uani d . 1 1
H H9A 1.1485 0.7703 1.0333 0.103 Uiso calc R 1 1
C C10 0.9776(4) 0.7598(3) 0.9199(3) 0.0688(9) Uani d . 1 1
H H10A 0.9712 0.7140 0.8628 0.083 Uiso calc R 1 1
C C11 0.4801(4) 0.5770(3) 0.7542(3) 0.0656(9) Uani d . 1 1
H H11A 0.4854 0.6396 0.7934 0.079 Uiso calc R 1 1
C C12 0.3869(4) 0.4753(3) 0.7356(3) 0.0797(11) Uani d . 1 1
H H12A 0.3295 0.4686 0.7609 0.096 Uiso calc R 1 1
C C13 0.3801(4) 0.3831(3) 0.6788(4) 0.0822(12) Uani d . 1 1
H H13A 0.3185 0.3127 0.6662 0.099 Uiso calc R 1 1
C C14 0.4645(4) 0.3951(3) 0.6402(3) 0.0653(9) Uani d . 1 1
H H14A 0.4602 0.3332 0.6010 0.078 Uiso calc R 1 1
C C15 0.5560(3) 0.5011(2) 0.6610(2) 0.0474(7) Uani d . 1 1
C C16 0.6491(3) 0.5217(2) 0.6214(2) 0.0469(7) Uani d . 1 1
C C17 0.6421(3) 0.4389(3) 0.5502(3) 0.0575(8) Uani d . 1 1
H H17A 0.5778 0.3660 0.5257 0.069 Uiso calc R 1 1
C C18 0.7316(4) 0.4660(3) 0.5161(3) 0.0669(9) Uani d . 1 1
H H18A 0.7284 0.4115 0.4683 0.080 Uiso calc R 1 1
C C19 0.8248(4) 0.5734(3) 0.5529(3) 0.0695(10) Uani d . 1 1
H H19A 0.8860 0.5930 0.5307 0.083 Uiso calc R 1 1
C C20 0.8270(3) 0.6521(3) 0.6229(3) 0.0621(9) Uani d . 1 1
H H20A 0.8910 0.7252 0.6480 0.074 Uiso calc R 1 1
C C21 0.7311(3) 0.8689(2) 0.6291(3) 0.0550(8) Uani d . 1 1
C C22 0.7267(3) 0.9366(2) 0.5545(2) 0.0476(7) Uani d . 1 1
C C23 0.6095(3) 0.9316(3) 0.4820(3) 0.0607(8) Uani d . 1 1
H H23A 0.5325 0.8853 0.4785 0.073 Uiso calc R 1 1
C C24 0.6056(4) 0.9951(3) 0.4143(3) 0.0705(10) Uani d . 1 1
H H24A 0.5264 0.9925 0.3661 0.085 Uiso calc R 1 1
C C25 0.7197(4) 1.0622(3) 0.4187(3) 0.0637(9) Uani d . 1 1
H H25A 0.7162 1.1048 0.3729 0.076 Uiso calc R 1 1
C C26 0.8386(3) 1.0681(2) 0.4890(3) 0.0527(7) Uani d . 1 1
C C27 0.8408(3) 1.0045(2) 0.5577(2) 0.0511(7) Uani d . 1 1
H H27A 0.9201 1.0077 0.6066 0.061 Uiso calc R 1 1
C C28 0.9624(4) 1.1415(3) 0.4927(3) 0.0728(10) Uani d . 1 1
H H28A 0.9423 1.1788 0.4402 0.109 Uiso calc R 1 1
H H28B 1.0003 1.0970 0.4767 0.109 Uiso calc R 1 1
H H28C 1.0237 1.1954 0.5634 0.109 Uiso calc R 1 1
O O3 0.3649(3) 0.7905(3) 0.0113(3) 0.1100(11) Uani d . 1 1
O O4 0.3535(2) 0.6528(2) -0.0970(2) 0.0831(8) Uani d . 1 1
H H4B 0.2712 0.6332 -0.1361 0.125 Uiso d R 1 1
C C29 0.4130(4) 0.7343(3) -0.0073(4) 0.0706(10) Uani d . 1 1
C C30 0.5475(3) 0.7524(3) 0.0702(3) 0.0576(8) Uani d . 1 1
C C31 0.6275(4) 0.8414(3) 0.1670(3) 0.0736(11) Uani d . 1 1
H H31A 0.5955 0.8875 0.1853 0.088 Uiso calc R 1 1
C C32 0.7526(4) 0.8601(3) 0.2344(3) 0.0815(12) Uani d . 1 1
H H32A 0.8061 0.9199 0.2982 0.098 Uiso calc R 1 1
C C33 0.8006(4) 0.7927(3) 0.2098(3) 0.0713(10) Uani d . 1 1
H H33A 0.8862 0.8071 0.2572 0.086 Uiso calc R 1 1
C C34 0.7241(3) 0.7031(3) 0.1155(3) 0.0550(8) Uani d . 1 1
C C35 0.5977(3) 0.6843(2) 0.0478(2) 0.0514(7) Uani d . 1 1
H H35A 0.5443 0.6235 -0.0152 0.062 Uiso calc R 1 1
C C36 0.7767(4) 0.6290(3) 0.0881(4) 0.0773(11) Uani d . 1 1
H H36A 0.7102 0.5718 0.0201 0.116 Uiso calc R 1 1
H H36B 0.8021 0.5958 0.1435 0.116 Uiso calc R 1 1
H H36C 0.8516 0.6719 0.0832 0.116 Uiso calc R 1 1
O O5 1.1125(3) 0.5888(3) 0.7941(3) 0.1124(12) Uani d . 1 1
O O6 1.0556(3) 0.4608(3) 0.6469(3) 0.1140(12) Uani d . 1 1
C C37 1.0410(4) 0.4929(4) 0.7220(5) 0.0855(13) Uani d . 1 1
C C38 0.9301(3) 0.4148(3) 0.7315(3) 0.0568(8) Uani d . 1 1
C C39 0.8539(3) 0.3053(3) 0.6656(3) 0.0617(8) Uani d . 1 1
H H39A 0.8716 0.2778 0.6150 0.074 Uiso calc R 1 1
C C40 0.7520(4) 0.2372(3) 0.6752(3) 0.0690(10) Uani d . 1 1
H H40A 0.7012 0.1632 0.6316 0.083 Uiso calc R 1 1
C C41 0.7246(4) 0.2779(3) 0.7488(3) 0.0718(10) Uani d . 1 1
H H41A 0.6541 0.2309 0.7533 0.086 Uiso calc R 1 1
C C42 0.7983(4) 0.3861(3) 0.8160(3) 0.0667(9) Uani d . 1 1
C C43 0.9022(3) 0.4527(3) 0.8068(3) 0.0635(9) Uani d . 1 1
H H43A 0.9554 0.5257 0.8529 0.076 Uiso calc R 1 1
C C44 0.7685(6) 0.4310(5) 0.8969(4) 0.1070(16) Uani d . 1 1
H H44A 0.8303 0.5079 0.9357 0.160 Uiso calc R 1 1
H H44B 0.7749 0.3899 0.9467 0.160 Uiso calc R 1 1
H H44C 0.6813 0.4239 0.8598 0.160 Uiso calc R 1 1
O O7 0.8097(4) 0.1827(3) 0.2299(3) 0.1370(15) Uani d . 1 1
H H7B 0.8163 0.2131 0.1827 0.206 Uiso d R 1 1
H H7C 0.7934 0.2216 0.2699 0.206 Uiso d R 1 1
O O8 0.8568(4) 0.3458(3) 0.4133(3) 0.1142(12) Uani d . 1 1
H H8B 0.9155 0.3783 0.4825 0.171 Uiso d R 1 1
H H8C 0.8661 0.3990 0.3874 0.171 Uiso d R 1 1

loop_
_atom_site_aniso_label
_atom_site_aniso_U_11
_atom_site_aniso_U_22
_atom_site_aniso_U_33
_atom_site_aniso_U_12
_atom_site_aniso_U_13
_atom_site_aniso_U_23
Zn1 0.0613(3) 0.0425(2) 0.0479(2) 0.02161(17) 0.02557(18) 0.01111(15)
O1 0.0661(15) 0.0479(12) 0.0643(14) 0.0136(12) 0.0342(12) 0.0186(11)
O2 0.0690(16) 0.0485(12) 0.0554(13) 0.0205(11) 0.0217(12) 0.0158(10)
N1 0.078(2) 0.0464(14) 0.0648(17) 0.0330(14) 0.0386(16) 0.0174(13)
N2 0.0645(17) 0.0384(13) 0.0479(14) 0.0186(12) 0.0229(13) 0.0122(11)
N3 0.0627(16) 0.0497(14) 0.0472(13) 0.0248(13) 0.0316(13) 0.0166(11)
N4 0.0533(15) 0.0439(13) 0.0524(14) 0.0198(12) 0.0269(13) 0.0107(11)
C1 0.106(3) 0.081(3) 0.089(3) 0.060(3) 0.060(3) 0.034(2)
C2 0.153(5) 0.092(3) 0.133(4) 0.086(4) 0.103(4) 0.056(3)
C3 0.178(5) 0.074(3) 0.118(4) 0.074(3) 0.113(4) 0.041(3)
C4 0.137(4) 0.051(2) 0.072(2) 0.037(2) 0.069(3) 0.0191(18)
C5 0.088(3) 0.0359(15) 0.0550(18) 0.0198(16) 0.0435(19) 0.0173(14)
C6 0.071(2) 0.0349(14) 0.0487(17) 0.0105(15) 0.0272(16) 0.0142(13)
C7 0.086(3) 0.0500(19) 0.052(2) 0.005(2) 0.025(2) 0.0125(16)
C8 0.078(3) 0.072(3) 0.066(2) 0.011(2) 0.012(2) 0.026(2)
C9 0.072(3) 0.076(3) 0.084(3) 0.028(2) 0.022(2) 0.036(2)
C10 0.075(2) 0.058(2) 0.067(2) 0.0316(19) 0.029(2) 0.0239(17)
C11 0.083(3) 0.066(2) 0.062(2) 0.032(2) 0.050(2) 0.0216(17)
C12 0.088(3) 0.080(3) 0.083(3) 0.027(2) 0.061(2) 0.031(2)
C13 0.082(3) 0.063(2) 0.097(3) 0.015(2) 0.054(3) 0.030(2)
C14 0.067(2) 0.0495(18) 0.073(2) 0.0202(17) 0.0352(19) 0.0175(16)
C15 0.0498(17) 0.0398(14) 0.0431(15) 0.0169(13) 0.0195(13) 0.0116(12)
C16 0.0504(17) 0.0414(15) 0.0420(15) 0.0216(13) 0.0179(13) 0.0119(12)
C17 0.057(2) 0.0505(17) 0.0542(18) 0.0269(16) 0.0208(16) 0.0061(14)
C18 0.070(2) 0.075(2) 0.062(2) 0.045(2) 0.0319(19) 0.0127(18)
C19 0.069(2) 0.085(3) 0.076(2) 0.045(2) 0.046(2) 0.027(2)
C20 0.057(2) 0.0581(19) 0.075(2) 0.0238(16) 0.0384(18) 0.0188(17)
C21 0.063(2) 0.0371(15) 0.0520(18) 0.0202(15) 0.0238(17) 0.0058(13)
C22 0.0530(18) 0.0341(14) 0.0463(15) 0.0157(13) 0.0227(14) 0.0072(12)
C23 0.053(2) 0.0530(18) 0.065(2) 0.0177(16) 0.0259(17) 0.0215(16)
C24 0.057(2) 0.071(2) 0.071(2) 0.0272(19) 0.0223(19) 0.0286(19)
C25 0.073(2) 0.0572(19) 0.0578(19) 0.0283(18) 0.0309(18) 0.0243(16)
C26 0.059(2) 0.0432(16) 0.0530(17) 0.0185(14) 0.0315(16) 0.0100(13)
C27 0.0513(18) 0.0420(15) 0.0513(17) 0.0184(14) 0.0232(15) 0.0091(13)
C28 0.073(2) 0.069(2) 0.083(3) 0.027(2) 0.048(2) 0.031(2)
O3 0.090(2) 0.085(2) 0.167(3) 0.0562(18) 0.066(2) 0.026(2)
O4 0.0534(15) 0.0782(18) 0.093(2) 0.0271(14) 0.0242(14) 0.0129(15)
C29 0.067(2) 0.056(2) 0.105(3) 0.0312(19) 0.052(2) 0.032(2)
C30 0.062(2) 0.0472(17) 0.070(2) 0.0239(16) 0.0406(18) 0.0185(15)
C31 0.094(3) 0.054(2) 0.082(3) 0.031(2) 0.057(2) 0.0113(18)
C32 0.083(3) 0.070(2) 0.059(2) 0.019(2) 0.028(2) -0.0019(18)
C33 0.066(2) 0.072(2) 0.060(2) 0.023(2) 0.0261(19) 0.0182(18)
C34 0.059(2) 0.0522(17) 0.0575(18) 0.0235(16) 0.0329(17) 0.0241(15)
C35 0.061(2) 0.0431(15) 0.0523(17) 0.0208(15) 0.0327(16) 0.0149(13)
C36 0.077(3) 0.076(2) 0.099(3) 0.047(2) 0.049(2) 0.036(2)
O5 0.0525(17) 0.078(2) 0.153(3) 0.0089(16) 0.0260(19) 0.041(2)
O6 0.097(2) 0.139(3) 0.166(4) 0.066(2) 0.096(3) 0.086(3)
C37 0.047(2) 0.091(3) 0.120(4) 0.035(2) 0.035(3) 0.058(3)
C38 0.0471(18) 0.0550(18) 0.0617(19) 0.0245(15) 0.0203(16) 0.0236(16)
C39 0.065(2) 0.061(2) 0.062(2) 0.0334(18) 0.0318(18) 0.0166(16)
C40 0.063(2) 0.0486(18) 0.073(2) 0.0169(17) 0.0267(19) 0.0072(17)
C41 0.068(2) 0.067(2) 0.084(3) 0.026(2) 0.043(2) 0.033(2)
C42 0.078(3) 0.067(2) 0.062(2) 0.040(2) 0.0350(19) 0.0239(17)
C43 0.061(2) 0.0448(17) 0.0561(19) 0.0219(16) 0.0110(17) 0.0085(15)
C44 0.143(5) 0.122(4) 0.089(3) 0.075(4) 0.074(3) 0.034(3)
O7 0.205(4) 0.092(2) 0.115(3) 0.074(3) 0.075(3) 0.043(2)
O8 0.168(3) 0.098(2) 0.156(3) 0.074(2) 0.131(3) 0.057(2)

loop_
_atom_type_symbol
_atom_type_description
_atom_type_scat_dispersion_real
_atom_type_scat_dispersion_imag
_atom_type_scat_source
C C 0.0033 0.0016 'International Tables Vol C Tables 4.2.6.8 and 6.1.1.4'
H H 0.0000 0.0000 'International Tables Vol C Tables 4.2.6.8 and 6.1.1.4'
N N 0.0061 0.0033 'International Tables Vol C Tables 4.2.6.8 and 6.1.1.4'
O O 0.0106 0.0060 'International Tables Vol C Tables 4.2.6.8 and 6.1.1.4'
Zn Zn 0.2839 1.4301 'International Tables Vol C Tables 4.2.6.8 and 6.1.1.4'

loop_
_geom_angle_atom_site_label_1
_geom_angle_atom_site_label_2
_geom_angle_atom_site_label_3
_geom_angle
N2 Zn1 O1 147.48(10)
N2 Zn1 N4 99.00(11)
O1 Zn1 N4 95.44(10)
N2 Zn1 N1 77.29(11)
O1 Zn1 N1 91.68(10)
N4 Zn1 N1 171.37(10)
N2 Zn1 N3 108.16(11)
O1 Zn1 N3 103.36(10)
N4 Zn1 N3 77.35(10)
N1 Zn1 N3 96.28(11)
N2 Zn1 O2 91.52(10)
O1 Zn1 O2 59.28(9)
N4 Zn1 O2 90.36(9)
N1 Zn1 O2 97.48(10)
N3 Zn1 O2 158.07(9)
N2 Zn1 C21 119.80(11)
O1 Zn1 C21 29.91(10)
N4 Zn1 C21 93.20(10)
N1 Zn1 C21 95.40(10)
N3 Zn1 C21 132.02(11)
O2 Zn1 C21 29.38(9)
C21 O1 Zn1 93.7(2)
C21 O2 Zn1 85.5(2)
C1 N1 C5 118.8(3)
C1 N1 Zn1 125.4(3)
C5 N1 Zn1 115.8(2)
C10 N2 C6 118.9(3)
C10 N2 Zn1 125.7(2)
C6 N2 Zn1 115.4(2)
C11 N3 C15 118.3(3)
C11 N3 Zn1 126.8(2)
C15 N3 Zn1 114.8(2)
C20 N4 C16 118.7(3)
C20 N4 Zn1 125.3(2)
C16 N4 Zn1 115.5(2)
N1 C1 C2 122.9(5)
N1 C1 H1A 118.6
C2 C1 H1A 118.6
C3 C2 C1 118.3(5)
C3 C2 H2A 120.8
C1 C2 H2A 120.8
C4 C3 C2 119.7(4)
C4 C3 H3A 120.2
C2 C3 H3A 120.2
C3 C4 C5 119.8(4)
C3 C4 H4A 120.1
C5 C4 H4A 120.1
N1 C5 C4 120.6(4)
N1 C5 C6 114.8(3)
C4 C5 C6 124.7(4)
N2 C6 C7 120.8(4)
N2 C6 C5 116.7(3)
C7 C6 C5 122.6(3)
C8 C7 C6 119.1(4)
C8 C7 H7A 120.5
C6 C7 H7A 120.5
C9 C8 C7 120.3(4)
C9 C8 H8A 119.9
C7 C8 H8A 119.9
C8 C9 C10 117.9(4)
C8 C9 H9A 121.1
C10 C9 H9A 121.1
N2 C10 C9 123.1(4)
N2 C10 H10A 118.4
C9 C10 H10A 118.4
N3 C11 C12 123.3(3)
N3 C11 H11A 118.4
C12 C11 H11A 118.4
C11 C12 C13 118.3(4)
C11 C12 H12A 120.8
C13 C12 H12A 120.8
C12 C13 C14 119.8(4)
C12 C13 H13A 120.1
C14 C13 H13A 120.1
C13 C14 C15 118.8(3)
C13 C14 H14A 120.6
C15 C14 H14A 120.6
N3 C15 C14 121.4(3)
N3 C15 C16 116.2(3)
C14 C15 C16 122.4(3)
N4 C16 C17 121.2(3)
N4 C16 C15 115.8(2)
C17 C16 C15 123.0(3)
C18 C17 C16 119.0(3)
C18 C17 H17A 120.5
C16 C17 H17A 120.5
C19 C18 C17 119.5(3)
C19 C18 H18A 120.3
C17 C18 H18A 120.3
C18 C19 C20 119.0(3)
C18 C19 H19A 120.5
C20 C19 H19A 120.5
N4 C20 C19 122.5(3)
N4 C20 H20A 118.7
C19 C20 H20A 118.7
O2 C21 O1 121.5(3)
O2 C21 C22 119.7(3)
O1 C21 C22 118.8(3)
O2 C21 Zn1 65.07(18)
O1 C21 Zn1 56.42(17)
C22 C21 Zn1 175.2(3)
C23 C22 C27 119.3(3)
C23 C22 C21 120.3(3)
C27 C22 C21 120.4(3)
C22 C23 C24 120.3(3)
C22 C23 H23A 119.8
C24 C23 H23A 119.8
C25 C24 C23 119.6(3)
C25 C24 H24A 120.2
C23 C24 H24A 120.2
C26 C25 C24 121.8(3)
C26 C25 H25A 119.1
C24 C25 H25A 119.1
C25 C26 C27 117.7(3)
C25 C26 C28 121.2(3)
C27 C26 C28 121.1(3)
C22 C27 C26 121.2(3)
C22 C27 H27A 119.4
C26 C27 H27A 119.4
C26 C28 H28A 109.5
C26 C28 H28B 109.5
H28A C28 H28B 109.5
C26 C28 H28C 109.5
H28A C28 H28C 109.5
H28B C28 H28C 109.5
C29 O4 H4B 113.6
O3 C29 O4 123.7(4)
O3 C29 C30 122.9(4)
O4 C29 C30 113.3(3)
C35 C30 C31 118.3(3)
C35 C30 C29 121.4(3)
C31 C30 C29 120.4(3)
C32 C31 C30 119.5(3)
C32 C31 H31A 120.2
C30 C31 H31A 120.2
C33 C32 C31 121.1(3)
C33 C32 H32A 119.5
C31 C32 H32A 119.5
C32 C33 C34 121.1(4)
C32 C33 H33A 119.4
C34 C33 H33A 119.4
C35 C34 C33 117.6(3)
C35 C34 C36 121.1(3)
C33 C34 C36 121.2(3)
C34 C35 C30 122.3(3)
C34 C35 H35A 118.8
C30 C35 H35A 118.8
C34 C36 H36A 109.5
C34 C36 H36B 109.5
H36A C36 H36B 109.5
C34 C36 H36C 109.5
H36A C36 H36C 109.5
H36B C36 H36C 109.5
O6 C37 O5 125.6(4)
O6 C37 C38 118.8(4)
O5 C37 C38 115.6(5)
C39 C38 C43 118.8(3)
C39 C38 C37 121.4(4)
C43 C38 C37 119.8(4)
C40 C39 C38 119.6(3)
C40 C39 H39A 120.2
C38 C39 H39A 120.2
C39 C40 C41 120.3(3)
C39 C40 H40A 119.9
C41 C40 H40A 119.9
C40 C41 C42 121.8(4)
C40 C41 H41A 119.1
C42 C41 H41A 119.1
C41 C42 C43 117.0(3)
C41 C42 C44 122.0(4)
C43 C42 C44 121.0(4)
C42 C43 C38 122.4(3)
C42 C43 H43A 118.8
C38 C43 H43A 118.8
C42 C44 H44A 109.5
C42 C44 H44B 109.5
H44A C44 H44B 109.5
C42 C44 H44C 109.5
H44A C44 H44C 109.5
H44B C44 H44C 109.5
H7B O7 H7C 109.1
H8B O8 H8C 103.7

loop_
_geom_bond_atom_site_label_1
_geom_bond_atom_site_label_2
_geom_bond_distance
Zn1 N2 2.114(3)
Zn1 O1 2.118(3)
Zn1 N4 2.118(2)
Zn1 N1 2.129(3)
Zn1 N3 2.138(3)
Zn1 O2 2.308(2)
Zn1 C21 2.537(3)
O1 C21 1.267(4)
O2 C21 1.248(4)
N1 C1 1.332(5)
N1 C5 1.350(4)
N2 C10 1.335(5)
N2 C6 1.347(4)
N3 C11 1.342(4)
N3 C15 1.343(4)
N4 C20 1.339(4)
N4 C16 1.345(4)
C1 C2 1.368(6)
C1 H1A 0.9300
C2 C3 1.367(7)
C2 H2A 0.9300
C3 C4 1.365(7)
C3 H3A 0.9300
C4 C5 1.377(5)
C4 H4A 0.9300
C5 C6 1.479(5)
C6 C7 1.393(5)
C7 C8 1.370(6)
C7 H7A 0.9300
C8 C9 1.370(6)
C8 H8A 0.9300
C9 C10 1.377(5)
C9 H9A 0.9300
C10 H10A 0.9300
C11 C12 1.364(5)
C11 H11A 0.9300
C12 C13 1.370(6)
C12 H12A 0.9300
C13 C14 1.378(5)
C13 H13A 0.9300
C14 C15 1.385(4)
C14 H14A 0.9300
C15 C16 1.480(4)
C16 C17 1.385(4)
C17 C18 1.377(5)
C17 H17A 0.9300
C18 C19 1.363(5)
C18 H18A 0.9300
C19 C20 1.369(5)
C19 H19A 0.9300
C20 H20A 0.9300
C21 C22 1.499(4)
C22 C23 1.374(5)
C22 C27 1.389(4)
C23 C24 1.379(5)
C23 H23A 0.9300
C24 C25 1.377(5)
C24 H24A 0.9300
C25 C26 1.377(5)
C25 H25A 0.9300
C26 C27 1.394(4)
C26 C28 1.504(5)
C27 H27A 0.9300
C28 H28A 0.9600
C28 H28B 0.9600
C28 H28C 0.9600
O3 C29 1.207(4)
O4 C29 1.306(5)
O4 H4B 0.8593
C29 C30 1.489(5)
C30 C35 1.380(4)
C30 C31 1.399(5)
C31 C32 1.363(6)
C31 H31A 0.9300
C32 C33 1.360(6)
C32 H32A 0.9300
C33 C34 1.383(5)
C33 H33A 0.9300
C34 C35 1.376(5)
C34 C36 1.496(5)
C35 H35A 0.9300
C36 H36A 0.9600
C36 H36B 0.9600
C36 H36C 0.9600
O5 C37 1.278(6)
O6 C37 1.236(6)
C37 C38 1.505(5)
C38 C39 1.381(5)
C38 C43 1.382(5)
C39 C40 1.371(5)
C39 H39A 0.9300
C40 C41 1.372(5)
C40 H40A 0.9300
C41 C42 1.373(5)
C41 H41A 0.9300
C42 C43 1.380(5)
C42 C44 1.505(5)
C43 H43A 0.9300
C44 H44A 0.9600
C44 H44B 0.9600
C44 H44C 0.9600
O7 H7B 0.8596
O7 H7C 0.8764
O8 H8B 0.8787
O8 H8C 0.8502

loop_
_geom_hbond_atom_site_label_D
_geom_hbond_atom_site_label_H
_geom_hbond_atom_site_label_A
_geom_hbond_site_symmetry_A
_geom_hbond_distance_DH
_geom_hbond_distance_HA
_geom_hbond_distance_DA
_geom_hbond_angle_DHA
O4 H4B O5 1_454 0.860 1.634 2.492(5) 175
O7 H7B O5 2_766 0.859 2.450 3.028(6) 125
O7 H7C O8 1_555 0.877 2.140 2.938(6) 151
O8 H8B O6 1_555 0.879 2.095 2.973(5) 178
O8 H8C O6 2_766 0.850 2.045 2.871(6) 163
C7 H7A O2 2_777 0.930 2.450 3.234(5) 142
C17 H17A O1 2_666 0.930 2.440 3.297(5) 152
C18 H18A O8 1_555 0.930 2.470 3.280(7) 146

loop_
_geom_torsion_atom_site_label_1
_geom_torsion_atom_site_label_2
_geom_torsion_atom_site_label_3
_geom_torsion_atom_site_label_4
_geom_torsion
N2 Zn1 N1 C1 -179.7(3)
O1 Zn1 N1 C1 31.2(3)
N3 Zn1 N1 C1 -72.5(3)
O2 Zn1 N1 C1 90.4(3)
N2 Zn1 N1 C5 1.4(2)
O1 Zn1 N1 C5 -147.7(2)
N3 Zn1 N1 C5 108.7(2)
O2 Zn1 N1 C5 -88.4(2)
N4 Zn1 N2 C10 9.3(3)
O1 Zn1 N2 C10 -105.9(3)
N1 Zn1 N2 C10 -178.6(3)
N3 Zn1 N2 C10 88.9(3)
O2 Zn1 N2 C10 -81.3(3)
N4 Zn1 N2 C6 -173.7(2)
O1 Zn1 N2 C6 71.0(3)
N1 Zn1 N2 C6 -1.7(2)
N3 Zn1 N2 C6 -94.2(2)
O2 Zn1 N2 C6 95.7(2)
N2 Zn1 N3 C11 82.7(3)
N4 Zn1 N3 C11 178.1(3)
O1 Zn1 N3 C11 -89.2(3)
N1 Zn1 N3 C11 4.0(3)
O2 Zn1 N3 C11 -124.5(3)
N2 Zn1 N3 C15 -96.4(2)
N4 Zn1 N3 C15 -0.9(2)
O1 Zn1 N3 C15 91.8(2)
N1 Zn1 N3 C15 -175.0(2)
O2 Zn1 N3 C15 56.4(4)
N2 Zn1 N4 C20 -77.0(3)
O1 Zn1 N4 C20 73.7(3)
N3 Zn1 N4 C20 176.2(3)
O2 Zn1 N4 C20 14.6(3)
N2 Zn1 N4 C16 111.1(2)
O1 Zn1 N4 C16 -98.1(2)
N3 Zn1 N4 C16 4.4(2)
O2 Zn1 N4 C16 -157.3(2)
C5 N1 C1 C2 0.0(6)
Zn1 N1 C1 C2 -178.9(3)
N1 C1 C2 C3 0.7(7)
C1 C2 C3 C4 0.1(7)
C2 C3 C4 C5 -1.4(7)
C1 N1 C5 C4 -1.3(5)
Zn1 N1 C5 C4 177.6(2)
C1 N1 C5 C6 -179.9(3)
Zn1 N1 C5 C6 -1.0(3)
C3 C4 C5 N1 2.1(5)
C3 C4 C5 C6 -179.5(4)
C10 N2 C6 C7 -0.6(5)
Zn1 N2 C6 C7 -177.8(2)
C10 N2 C6 C5 178.8(3)
Zn1 N2 C6 C5 1.7(3)
N1 C5 C6 N2 -0.5(4)
C4 C5 C6 N2 -179.0(3)
N1 C5 C6 C7 179.0(3)
C4 C5 C6 C7 0.5(5)
N2 C6 C7 C8 -0.3(5)
C5 C6 C7 C8 -179.8(3)
C6 C7 C8 C9 0.6(6)
C7 C8 C9 C10 0.1(6)
C6 N2 C10 C9 1.4(5)
Zn1 N2 C10 C9 178.2(3)
C8 C9 C10 N2 -1.1(6)
C15 N3 C11 C12 0.7(5)
Zn1 N3 C11 C12 -178.3(3)
N3 C11 C12 C13 0.6(6)
C11 C12 C13 C14 -1.3(7)
C12 C13 C14 C15 0.6(6)
C11 N3 C15 C14 -1.4(5)
Zn1 N3 C15 C14 177.7(3)
C11 N3 C15 C16 178.4(3)
Zn1 N3 C15 C16 -2.4(3)
C13 C14 C15 N3 0.8(5)
C13 C14 C15 C16 -179.1(3)
C20 N4 C16 C17 -1.3(5)
Zn1 N4 C16 C17 171.1(2)
C20 N4 C16 C15 -179.4(3)
Zn1 N4 C16 C15 -7.0(3)
N3 C15 C16 N4 6.3(4)
C14 C15 C16 N4 -173.8(3)
N3 C15 C16 C17 -171.8(3)
C14 C15 C16 C17 8.1(5)
N4 C16 C17 C18 0.9(5)
C15 C16 C17 C18 178.9(3)
C16 C17 C18 C19 -0.1(5)
C17 C18 C19 C20 -0.2(6)
C16 N4 C20 C19 1.0(5)
Zn1 N4 C20 C19 -170.6(3)
C18 C19 C20 N4 -0.3(6)
Zn1 O2 C21 O1 0.4(3)
Zn1 O2 C21 C22 -179.8(2)
Zn1 O1 C21 O2 -0.4(3)
Zn1 O1 C21 C22 179.8(2)
O2 C21 C22 C23 -170.3(3)
O1 C21 C22 C23 9.6(4)
O2 C21 C22 C27 10.0(4)
O1 C21 C22 C27 -170.2(3)
C27 C22 C23 C24 -1.1(5)
C21 C22 C23 C24 179.1(3)
C22 C23 C24 C25 1.0(5)
C23 C24 C25 C26 0.1(6)
C24 C25 C26 C27 -1.0(5)
C24 C25 C26 C28 179.8(3)
C23 C22 C27 C26 0.2(4)
C21 C22 C27 C26 180.0(3)
C25 C26 C27 C22 0.8(4)
C28 C26 C27 C22 -179.9(3)
O3 C29 C30 C35 177.8(4)
O4 C29 C30 C35 -2.7(5)
O3 C29 C30 C31 -3.8(6)
O4 C29 C30 C31 175.7(3)
C35 C30 C31 C32 1.8(5)
C29 C30 C31 C32 -176.6(4)
C30 C31 C32 C33 -0.9(6)
C31 C32 C33 C34 0.2(6)
C32 C33 C34 C35 -0.4(5)
C32 C33 C34 C36 179.9(4)
C33 C34 C35 C30 1.4(5)
C36 C34 C35 C30 -178.9(3)
C31 C30 C35 C34 -2.1(5)
C29 C30 C35 C34 176.3(3)
O6 C37 C38 C39 7.0(6)
O5 C37 C38 C39 -173.4(3)
O6 C37 C38 C43 -172.4(4)
O5 C37 C38 C43 7.2(5)
C43 C38 C39 C40 0.8(5)
C37 C38 C39 C40 -178.7(3)
C38 C39 C40 C41 0.9(6)
C39 C40 C41 C42 -1.1(6)
C40 C41 C42 C43 -0.3(6)
C40 C41 C42 C44 -180.0(4)
C41 C42 C43 C38 1.9(5)
C44 C42 C43 C38 -178.3(4)
C39 C38 C43 C42 -2.2(5)
C37 C38 C43 C42 177.2(3)
